data_7232210
loop_
_publ_author_name
'Fellowes, Thomas'
'White, Jonathan M.'

_publ_section_title
;
 New insights into chalcogen bonding provided by co-crystal structures of
 benzisoselenazolinone derivatives and nitrogen bases
;
_journal_issue 10
_journal_name_full CrystEngComm
_journal_page_first 1539
_journal_paper_doi 10.1039/C8CE01853G
_journal_volume 21
_journal_year 2019
_chemical_formula_sum 'C20 H23 N3 O Se'
_chemical_formula_weight 400.37
_space_group_crystal_system monoclinic
_space_group_IT_number 14
_space_group_name_Hall '-P 2ybc'
_space_group_name_H-M_alt 'P 1 21/c 1'
_symmetry_space_group_name_Hall '-P 2ybc'
_symmetry_space_group_name_H-M 'P 1 21/c 1'
_atom_sites_solution_hydrogens geom
_audit_creation_method SHELXL-2016/6
_audit_update_record
;
2018-09-12 deposited with the CCDC.
2018-11-08 downloaded from the CCDC.
;
_cell_angle_alpha 90
_cell_angle_beta 106.572(2)
_cell_angle_gamma 90
_cell_formula_units_Z 4
_cell_length_a 10.1249(2)
_cell_length_b 15.9246(3)
_cell_length_c 11.4660(2)
_cell_measurement_reflns_used 5731
_cell_measurement_temperature 130.00(10)
_cell_measurement_theta_max 77.0710
_cell_measurement_theta_min 4.5380
_cell_volume 1771.93(6)
_computing_cell_refinement 'CrysAlisPro 1.171.38.43 (Rigaku OD, 2015)'
_computing_data_collection 'CrysAlisPro 1.171.38.43 (Rigaku OD, 2015)'
_computing_data_reduction 'CrysAlisPro 1.171.38.43 (Rigaku OD, 2015)'
_computing_structure_refinement 'SHELXL-2016/6 (Sheldrick, 2016)'
_diffrn_ambient_environment N~2~
_diffrn_ambient_temperature 130.00(10)
_diffrn_detector 'CCD plate'
_diffrn_detector_area_resol_mean 10.2273
_diffrn_detector_type Atlas
_diffrn_measured_fraction_theta_full 0.999
_diffrn_measured_fraction_theta_max 0.988
_diffrn_measurement_device 'four-circle diffractometer'
_diffrn_measurement_device_type 'SuperNova, Dual, Cu at zero, Atlas'
_diffrn_measurement_method '\w scans'
_diffrn_radiation_monochromator mirror
_diffrn_radiation_probe x-ray
_diffrn_radiation_type 'Cu K\a'
_diffrn_radiation_wavelength 1.54184
_diffrn_reflns_av_R_equivalents 0.0280
_diffrn_reflns_av_unetI/netI 0.0254
_diffrn_reflns_Laue_measured_fraction_full 0.999
_diffrn_reflns_Laue_measured_fraction_max 0.988
_diffrn_reflns_limit_h_max 12
_diffrn_reflns_limit_h_min -11
_diffrn_reflns_limit_k_max 19
_diffrn_reflns_limit_k_min -20
_diffrn_reflns_limit_l_max 11
_diffrn_reflns_limit_l_min -14
_diffrn_reflns_number 13121
_diffrn_reflns_point_group_measured_fraction_full 0.999
_diffrn_reflns_point_group_measured_fraction_max 0.988
_diffrn_reflns_theta_full 67.684
_diffrn_reflns_theta_max 77.119
_diffrn_reflns_theta_min 4.556
_diffrn_source 'micro-focus sealed X-ray tube'
_diffrn_source_type 'SuperNova (Cu) X-ray Source'
_exptl_absorpt_coefficient_mu 2.965
_exptl_absorpt_correction_T_max 0.883
_exptl_absorpt_correction_T_min 0.575
_exptl_absorpt_correction_type gaussian
_exptl_absorpt_process_details
;
CrysAlisPro 1.171.38.43 (Rigaku Oxford Diffraction, 2015)
Numerical absorption correction based on gaussian integration over
            a multifaceted crystal model
Empirical absorption correction using spherical harmonics,
 implemented in SCALE3 ABSPACK scaling algorithm.
;
_exptl_crystal_colour colourless
_exptl_crystal_density_diffrn 1.501
_exptl_crystal_description 'thick plate'
_exptl_crystal_F_000 824
_exptl_crystal_size_max 0.374
_exptl_crystal_size_mid 0.176
_exptl_crystal_size_min 0.045
_refine_diff_density_max 0.321
_refine_diff_density_min -0.416
_refine_diff_density_rms 0.062
_refine_ls_extinction_method none
_refine_ls_goodness_of_fit_ref 1.056
_refine_ls_hydrogen_treatment constr
_refine_ls_matrix_type full
_refine_ls_number_parameters 226
_refine_ls_number_reflns 3711
_refine_ls_number_restraints 0
_refine_ls_restrained_S_all 1.056
_refine_ls_R_factor_all 0.0308
_refine_ls_R_factor_gt 0.0258
_refine_ls_shift/su_max 0.001
_refine_ls_shift/su_mean 0.000
_refine_ls_structure_factor_coef Fsqd
_refine_ls_weighting_details 'w=1/[\s^2^(Fo^2^)+(0.0307P)^2^+0.9873P] where P=(Fo^2^+2Fc^2^)/3'
_refine_ls_weighting_scheme calc
_refine_ls_wR_factor_gt 0.0626
_refine_ls_wR_factor_ref 0.0657
_reflns_Friedel_coverage 0.000
_reflns_number_gt 3333
_reflns_number_total 3711
_reflns_threshold_expression 'I > 2\s(I)'
_cod_data_source_file c8ce01853g2.cif
_cod_data_source_block 1b-DABCO
_cod_depositor_comments 'Adding full bibliography for 7232209--7232217.cif.'
_cod_database_code 7232210
_shelx_shelxl_version_number 2016/6
_chemical_oxdiff_usercomment 'benzyl ebeselen and dabco'
_shelx_space_group_comment
;
The symmetry employed for this shelxl refinement is uniquely defined
by the following loop, which should always be used as a source of
symmetry information in preference to the above space-group names.
They are only intended as comments.
;
_oxdiff_exptl_absorpt_empirical_full_min 0.763
_oxdiff_exptl_absorpt_empirical_full_max 1.273
_oxdiff_exptl_absorpt_empirical_details
;
Empirical correction (ABSPACK) includes:
- Absorption correction using spherical harmonics
- Frame scaling
;

loop_
_space_group_symop_operation_xyz
'x, y, z'
'-x, y+1/2, -z+1/2'
'-x, -y, -z'
'x, -y-1/2, z-1/2'

loop_
_atom_site_label
_atom_site_type_symbol
_atom_site_fract_x
_atom_site_fract_y
_atom_site_fract_z
_atom_site_U_iso_or_equiv
_atom_site_adp_type
_atom_site_occupancy
_atom_site_site_symmetry_order
_atom_site_calc_flag
_atom_site_refinement_flags_posn
_atom_site_refinement_flags_adp
C1 C 0.35101(17) 0.42908(11) 0.63387(15) 0.0168(3) Uani 1 1 d . .
C2 C 0.26199(18) 0.49711(12) 0.59711(17) 0.0201(3) Uani 1 1 d . .
H2 H 0.224111 0.509887 0.513256 0.024 Uiso 1 1 calc R U
C3 C 0.23008(19) 0.54567(12) 0.68587(18) 0.0235(4) Uani 1 1 d . .
H3 H 0.170322 0.592495 0.662026 0.028 Uiso 1 1 calc R U
C4 C 0.2839(2) 0.52723(12) 0.80963(17) 0.0233(4) Uani 1 1 d . .
H4 H 0.260042 0.561054 0.868824 0.028 Uiso 1 1 calc R U
C5 C 0.37183(19) 0.45972(12) 0.84565(16) 0.0211(4) Uani 1 1 d . .
H5 H 0.408183 0.446522 0.929518 0.025 Uiso 1 1 calc R U
C6 C 0.40662(17) 0.41120(11) 0.75766(16) 0.0169(3) Uani 1 1 d . .
C7 C 0.50841(18) 0.34219(11) 0.78794(16) 0.0183(3) Uani 1 1 d . .
C8 C 0.62775(18) 0.24361(11) 0.68573(16) 0.0189(3) Uani 1 1 d . .
H8A H 0.594607 0.208910 0.611459 0.023 Uiso 1 1 calc R U
H8B H 0.635947 0.206800 0.757028 0.023 Uiso 1 1 calc R U
C9 C 0.76844(18) 0.27931(11) 0.69141(15) 0.0170(3) Uani 1 1 d . .
C10 C 0.80608(19) 0.29159(12) 0.58475(16) 0.0216(4) Uani 1 1 d . .
H10 H 0.744041 0.276693 0.508471 0.026 Uiso 1 1 calc R U
C11 C 0.9341(2) 0.32556(13) 0.58962(17) 0.0243(4) Uani 1 1 d . .
H11 H 0.959343 0.333056 0.516614 0.029 Uiso 1 1 calc R U
C12 C 1.02521(19) 0.34859(12) 0.70012(18) 0.0227(4) Uani 1 1 d . .
H12 H 1.112490 0.371799 0.702925 0.027 Uiso 1 1 calc R U
C13 C 0.9878(2) 0.33743(12) 0.80683(17) 0.0236(4) Uani 1 1 d . .
H13 H 1.049215 0.353541 0.882820 0.028 Uiso 1 1 calc R U
C14 C 0.86034(19) 0.30264(12) 0.80202(16) 0.0211(4) Uani 1 1 d . .
H14 H 0.835642 0.294678 0.875208 0.025 Uiso 1 1 calc R U
C15 C 0.3073(2) 0.33390(14) 0.25990(18) 0.0303(5) Uani 1 1 d . .
H15A H 0.278620 0.280311 0.289114 0.036 Uiso 1 1 calc R U
H15B H 0.409058 0.334028 0.279721 0.036 Uiso 1 1 calc R U
C16 C 0.2440(2) 0.34061(13) 0.12056(17) 0.0264(4) Uani 1 1 d . .
H16A H 0.318631 0.340897 0.080448 0.032 Uiso 1 1 calc R U
H16B H 0.184728 0.291185 0.090661 0.032 Uiso 1 1 calc R U
C17 C 0.2509(2) 0.48972(13) 0.13801(17) 0.0260(4) Uani 1 1 d . .
H17A H 0.198086 0.542444 0.115188 0.031 Uiso 1 1 calc R U
H17B H 0.329225 0.490939 0.102381 0.031 Uiso 1 1 calc R U
C18 C 0.3067(2) 0.48388(13) 0.27899(17) 0.0280(4) Uani 1 1 d . .
H18A H 0.408634 0.486381 0.303757 0.034 Uiso 1 1 calc R U
H18B H 0.272318 0.532109 0.316376 0.034 Uiso 1 1 calc R U
C19 C 0.10992(19) 0.40393(14) 0.28747(18) 0.0276(4) Uani 1 1 d . .
H19A H 0.076316 0.449703 0.330045 0.033 Uiso 1 1 calc R U
H19B H 0.077734 0.349880 0.312211 0.033 Uiso 1 1 calc R U
C20 C 0.0506(2) 0.41541(14) 0.14768(18) 0.0285(4) Uani 1 1 d . .
H20A H -0.012663 0.368406 0.113678 0.034 Uiso 1 1 calc R U
H20B H -0.002775 0.468323 0.130529 0.034 Uiso 1 1 calc R U
N1 N 0.52716(15) 0.30996(10) 0.68443(13) 0.0181(3) Uani 1 1 d . .
N2 N 0.26178(15) 0.40505(9) 0.32233(13) 0.0179(3) Uani 1 1 d . .
N3 N 0.16188(17) 0.41778(10) 0.08895(14) 0.0238(3) Uani 1 1 d . .
O1 O 0.56914(14) 0.31832(9) 0.89196(12) 0.0239(3) Uani 1 1 d . .
Se1 Se 0.41751(2) 0.35478(2) 0.53423(2) 0.01649(7) Uani 1 1 d . .

loop_
_atom_site_aniso_label
_atom_site_aniso_U_11
_atom_site_aniso_U_22
_atom_site_aniso_U_33
_atom_site_aniso_U_23
_atom_site_aniso_U_13
_atom_site_aniso_U_12
C1 0.0155(8) 0.0179(8) 0.0172(8) -0.0003(6) 0.0051(6) -0.0024(6)
C2 0.0181(8) 0.0215(9) 0.0193(8) 0.0030(7) 0.0032(7) -0.0002(7)
C3 0.0199(9) 0.0217(9) 0.0286(10) 0.0005(7) 0.0065(7) 0.0020(7)
C4 0.0221(9) 0.0244(9) 0.0249(9) -0.0046(7) 0.0091(7) -0.0007(7)
C5 0.0189(8) 0.0266(9) 0.0182(8) -0.0004(7) 0.0060(7) -0.0028(7)
C6 0.0142(7) 0.0196(8) 0.0171(8) 0.0009(6) 0.0047(6) -0.0021(6)
C7 0.0142(8) 0.0236(9) 0.0167(8) 0.0028(7) 0.0039(6) -0.0028(7)
C8 0.0161(8) 0.0178(8) 0.0217(9) 0.0026(7) 0.0035(7) 0.0018(6)
C9 0.0162(8) 0.0157(8) 0.0176(8) 0.0008(6) 0.0026(6) 0.0031(6)
C10 0.0183(8) 0.0285(9) 0.0167(8) -0.0037(7) 0.0026(7) 0.0008(7)
C11 0.0235(9) 0.0321(10) 0.0183(9) 0.0013(7) 0.0077(7) 0.0008(8)
C12 0.0181(8) 0.0236(9) 0.0255(10) 0.0004(7) 0.0045(7) -0.0024(7)
C13 0.0202(9) 0.0268(9) 0.0192(9) -0.0022(7) -0.0019(7) 0.0008(7)
C14 0.0212(9) 0.0271(9) 0.0143(8) 0.0022(7) 0.0037(7) 0.0012(7)
C15 0.0362(11) 0.0320(11) 0.0192(9) -0.0026(8) 0.0023(8) 0.0141(9)
C16 0.0315(10) 0.0258(10) 0.0196(9) -0.0044(7) 0.0034(8) 0.0048(8)
C17 0.0343(10) 0.0255(10) 0.0174(9) 0.0006(7) 0.0060(8) -0.0026(8)
C18 0.0347(11) 0.0292(10) 0.0176(9) -0.0004(7) 0.0032(8) -0.0153(8)
C19 0.0173(9) 0.0384(11) 0.0269(10) -0.0020(8) 0.0060(7) -0.0035(8)
C20 0.0188(9) 0.0338(11) 0.0285(10) -0.0052(8) -0.0002(8) -0.0008(8)
N1 0.0158(7) 0.0211(7) 0.0161(7) 0.0026(6) 0.0027(6) 0.0032(6)
N2 0.0169(7) 0.0190(7) 0.0178(7) -0.0003(6) 0.0049(6) 0.0004(6)
N3 0.0253(8) 0.0244(8) 0.0178(7) -0.0029(6) 0.0001(6) 0.0014(6)
O1 0.0240(7) 0.0293(7) 0.0161(6) 0.0047(5) 0.0018(5) 0.0044(5)
Se1 0.01587(10) 0.01946(10) 0.01324(10) 0.00124(6) 0.00271(7) 0.00128(7)

loop_
_atom_type_symbol
_atom_type_description
_atom_type_scat_dispersion_real
_atom_type_scat_dispersion_imag
_atom_type_scat_source
C C 0.0181 0.0091 'International Tables Vol C Tables 4.2.6.8 and 6.1.1.4'
H H 0.0000 0.0000 'International Tables Vol C Tables 4.2.6.8 and 6.1.1.4'
N N 0.0311 0.0180 'International Tables Vol C Tables 4.2.6.8 and 6.1.1.4'
O O 0.0492 0.0322 'International Tables Vol C Tables 4.2.6.8 and 6.1.1.4'
Se Se -0.7943 1.1372 'International Tables Vol C Tables 4.2.6.8 and 6.1.1.4'

loop_
_geom_angle_atom_site_label_1
_geom_angle_atom_site_label_2
_geom_angle_atom_site_label_3
_geom_angle
C2 C1 C6 120.20(16)
C2 C1 Se1 127.74(13)
C6 C1 Se1 112.02(13)
C3 C2 C1 118.46(17)
C3 C2 H2 120.8
C1 C2 H2 120.8
C2 C3 C4 121.49(18)
C2 C3 H3 119.3
C4 C3 H3 119.3
C5 C4 C3 119.86(17)
C5 C4 H4 120.1
C3 C4 H4 120.1
C4 C5 C6 119.30(17)
C4 C5 H5 120.3
C6 C5 H5 120.3
C5 C6 C1 120.67(17)
C5 C6 C7 123.05(16)
C1 C6 C7 116.19(16)
O1 C7 N1 124.99(17)
O1 C7 C6 125.23(17)
N1 C7 C6 109.77(15)
N1 C8 C9 111.81(14)
N1 C8 H8A 109.3
C9 C8 H8A 109.3
N1 C8 H8B 109.3
C9 C8 H8B 109.3
H8A C8 H8B 107.9
C14 C9 C10 118.85(17)
C14 C9 C8 120.94(16)
C10 C9 C8 120.18(15)
C11 C10 C9 120.26(17)
C11 C10 H10 119.9
C9 C10 H10 119.9
C12 C11 C10 120.59(17)
C12 C11 H11 119.7
C10 C11 H11 119.7
C11 C12 C13 119.51(18)
C11 C12 H12 120.2
C13 C12 H12 120.2
C14 C13 C12 119.87(17)
C14 C13 H13 120.1
C12 C13 H13 120.1
C13 C14 C9 120.91(17)
C13 C14 H14 119.5
C9 C14 H14 119.5
N2 C15 C16 110.62(16)
N2 C15 H15A 109.5
C16 C15 H15A 109.5
N2 C15 H15B 109.5
C16 C15 H15B 109.5
H15A C15 H15B 108.1
N3 C16 C15 110.54(15)
N3 C16 H16A 109.5
C15 C16 H16A 109.5
N3 C16 H16B 109.5
C15 C16 H16B 109.5
H16A C16 H16B 108.1
N3 C17 C18 110.67(15)
N3 C17 H17A 109.5
C18 C17 H17A 109.5
N3 C17 H17B 109.5
C18 C17 H17B 109.5
H17A C17 H17B 108.1
N2 C18 C17 110.30(15)
N2 C18 H18A 109.6
C17 C18 H18A 109.6
N2 C18 H18B 109.6
C17 C18 H18B 109.6
H18A C18 H18B 108.1
N2 C19 C20 110.16(16)
N2 C19 H19A 109.6
C20 C19 H19A 109.6
N2 C19 H19B 109.6
C20 C19 H19B 109.6
H19A C19 H19B 108.1
N3 C20 C19 110.77(15)
N3 C20 H20A 109.5
C19 C20 H20A 109.5
N3 C20 H20B 109.5
C19 C20 H20B 109.5
H20A C20 H20B 108.1
C7 N1 C8 122.34(15)
C7 N1 Se1 117.36(12)
C8 N1 Se1 120.30(11)
C18 N2 C19 108.55(16)
C18 N2 C15 108.72(16)
C19 N2 C15 107.67(16)
C17 N3 C20 108.20(15)
C17 N3 C16 108.39(15)
C20 N3 C16 108.63(16)
C1 Se1 N1 84.52(7)

loop_
_geom_bond_atom_site_label_1
_geom_bond_atom_site_label_2
_geom_bond_distance
C1 C2 1.395(2)
C1 C6 1.399(2)
C1 Se1 1.8967(17)
C2 C3 1.388(3)
C2 H2 0.9500
C3 C4 1.398(3)
C3 H3 0.9500
C4 C5 1.382(3)
C4 H4 0.9500
C5 C6 1.393(3)
C5 H5 0.9500
C6 C7 1.479(2)
C7 O1 1.236(2)
C7 N1 1.355(2)
C8 N1 1.465(2)
C8 C9 1.518(2)
C8 H8A 0.9900
C8 H8B 0.9900
C9 C14 1.392(2)
C9 C10 1.395(2)
C10 C11 1.391(3)
C10 H10 0.9500
C11 C12 1.387(3)
C11 H11 0.9500
C12 C13 1.391(3)
C12 H12 0.9500
C13 C14 1.391(3)
C13 H13 0.9500
C14 H14 0.9500
C15 N2 1.482(2)
C15 C16 1.546(3)
C15 H15A 0.9900
C15 H15B 0.9900
C16 N3 1.470(2)
C16 H16A 0.9900
C16 H16B 0.9900
C17 N3 1.467(2)
C17 C18 1.556(2)
C17 H17A 0.9900
C17 H17B 0.9900
C18 N2 1.469(2)
C18 H18A 0.9900
C18 H18B 0.9900
C19 N2 1.474(2)
C19 C20 1.554(3)
C19 H19A 0.9900
C19 H19B 0.9900
C20 N3 1.469(3)
C20 H20A 0.9900
C20 H20B 0.9900
N1 Se1 1.9019(14)

loop_
_geom_hbond_atom_site_label_D
_geom_hbond_atom_site_label_H
_geom_hbond_atom_site_label_A
_geom_hbond_distance_DH
_geom_hbond_distance_HA
_geom_hbond_distance_DA
_geom_hbond_angle_DHA
_geom_hbond_site_symmetry_A
C8 H8A O1 0.99 2.49 3.396(2) 151.3 4_565

loop_
_geom_torsion_atom_site_label_1
_geom_torsion_atom_site_label_2
_geom_torsion_atom_site_label_3
_geom_torsion_atom_site_label_4
_geom_torsion
C6 C1 C2 C3 -0.3(3)
Se1 C1 C2 C3 -177.60(14)
C1 C2 C3 C4 -0.6(3)
C2 C3 C4 C5 0.5(3)
C3 C4 C5 C6 0.5(3)
C4 C5 C6 C1 -1.5(3)
C4 C5 C6 C7 174.91(17)
C2 C1 C6 C5 1.4(3)
Se1 C1 C6 C5 179.06(14)
C2 C1 C6 C7 -175.25(16)
Se1 C1 C6 C7 2.4(2)
C5 C6 C7 O1 2.6(3)
C1 C6 C7 O1 179.16(17)
C5 C6 C7 N1 -176.24(16)
C1 C6 C7 N1 0.3(2)
N1 C8 C9 C14 83.4(2)
N1 C8 C9 C10 -94.7(2)
C14 C9 C10 C11 0.8(3)
C8 C9 C10 C11 178.97(17)
C9 C10 C11 C12 -0.8(3)
C10 C11 C12 C13 0.0(3)
C11 C12 C13 C14 0.6(3)
C12 C13 C14 C9 -0.6(3)
C10 C9 C14 C13 -0.2(3)
C8 C9 C14 C13 -178.28(17)
N2 C15 C16 N3 2.7(3)
N3 C17 C18 N2 3.8(2)
N2 C19 C20 N3 4.2(2)
O1 C7 N1 C8 -2.2(3)
C6 C7 N1 C8 176.63(15)
O1 C7 N1 Se1 178.13(14)
C6 C7 N1 Se1 -3.00(19)
C9 C8 N1 C7 -89.0(2)
C9 C8 N1 Se1 90.65(16)
C17 C18 N2 C19 -60.9(2)
C17 C18 N2 C15 56.0(2)
C20 C19 N2 C18 56.3(2)
C20 C19 N2 C15 -61.2(2)
C16 C15 N2 C18 -59.9(2)
C16 C15 N2 C19 57.5(2)
C18 C17 N3 C20 56.6(2)
C18 C17 N3 C16 -61.1(2)
C19 C20 N3 C17 -61.1(2)
C19 C20 N3 C16 56.3(2)
C15 C16 N3 C17 57.2(2)
C15 C16 N3 C20 -60.1(2)
C2 C1 Se1 N1 174.31(17)
C6 C1 Se1 N1 -3.16(13)
